data_1563806
loop_
_publ_author_name
'Fischer, Malte'
'Hering-Junghans, Christian'

_publ_section_title
;
 On 1,3-Phosphaazaallenes and their Diverse Reactivity
;
_journal_name_full 'Chemical Science'
_journal_paper_doi 10.1039/D1SC02947A
_journal_year 2021
_chemical_formula_moiety 'C31 H37 N P, K C18 H36 O6 N2, C6 H6'
_chemical_formula_sum 'C55 H79 K N3 O6 P'
_chemical_formula_weight 948.28
_space_group_crystal_system monoclinic
_space_group_IT_number 14
_space_group_name_Hall '-P 2yn'
_space_group_name_H-M_alt 'P 1 21/n 1'
_atom_sites_solution_hydrogens geom
_audit_creation_method SHELXL-2014/7
_audit_update_record
;
2021-05-28 deposited with the CCDC.	2021-06-30 downloaded from the CCDC.
;
_cell_angle_alpha 90
_cell_angle_beta 90.0940(10)
_cell_angle_gamma 90
_cell_formula_units_Z 4
_cell_length_a 10.9300(2)
_cell_length_b 22.7400(4)
_cell_length_c 21.6453(4)
_cell_measurement_reflns_used 9451
_cell_measurement_temperature 150(2)
_cell_measurement_theta_max 66.68
_cell_measurement_theta_min 2.82
_cell_volume 5379.89(17)
_computing_cell_refinement 'SAINT (Bruker, 2013)'
_computing_data_collection 'APEX2 (Bruker, 2014)'
_computing_data_reduction SAINT
_computing_molecular_graphics 'ORTEP-3v2.01 (Farrugia, 1997)'
_computing_publication_material 'SHELXL-2014/7 (Sheldrick, 2014)'
_computing_structure_refinement 'SHELXL-2014/7 (Sheldrick, 2014)'
_computing_structure_solution 'SHELXT (Sheldrick, 2015)'
_diffrn_ambient_temperature 150(2)
_diffrn_detector_area_resol_mean 8.3333
_diffrn_measured_fraction_theta_full 1.000
_diffrn_measured_fraction_theta_max 1.000
_diffrn_measurement_device_type 'Bruker APEX-II CCD'
_diffrn_measurement_method '\f and \w scans'
_diffrn_radiation_monochromator multilayer
_diffrn_radiation_source microfocus
_diffrn_radiation_type CuK\a
_diffrn_radiation_wavelength 1.54178
_diffrn_reflns_av_R_equivalents 0.0365
_diffrn_reflns_av_unetI/netI 0.0233
_diffrn_reflns_Laue_measured_fraction_full 1.000
_diffrn_reflns_Laue_measured_fraction_max 1.000
_diffrn_reflns_limit_h_max 12
_diffrn_reflns_limit_h_min -11
_diffrn_reflns_limit_k_max 26
_diffrn_reflns_limit_k_min -26
_diffrn_reflns_limit_l_max 25
_diffrn_reflns_limit_l_min -25
_diffrn_reflns_number 52338
_diffrn_reflns_point_group_measured_fraction_full 1.000
_diffrn_reflns_point_group_measured_fraction_max 1.000
_diffrn_reflns_theta_full 65.998
_diffrn_reflns_theta_max 65.998
_diffrn_reflns_theta_min 2.818
_exptl_absorpt_coefficient_mu 1.533
_exptl_absorpt_correction_T_max 0.927
_exptl_absorpt_correction_T_min 0.665
_exptl_absorpt_correction_type multi-scan
_exptl_absorpt_process_details 'SADABS 2014/5'
_exptl_crystal_colour yellow
_exptl_crystal_density_diffrn 1.171
_exptl_crystal_description plate
_exptl_crystal_F_000 2048
_exptl_crystal_size_max 0.290
_exptl_crystal_size_mid 0.180
_exptl_crystal_size_min 0.050
_refine_diff_density_max 0.285
_refine_diff_density_min -0.200
_refine_diff_density_rms 0.033
_refine_ls_extinction_method none
_refine_ls_goodness_of_fit_ref 1.034
_refine_ls_hydrogen_treatment constr
_refine_ls_matrix_type full
_refine_ls_number_parameters 557
_refine_ls_number_reflns 9370
_refine_ls_number_restraints 0
_refine_ls_restrained_S_all 1.034
_refine_ls_R_factor_all 0.0367
_refine_ls_R_factor_gt 0.0327
_refine_ls_shift/su_max 0.002
_refine_ls_shift/su_mean 0.000
_refine_ls_structure_factor_coef Fsqd
_refine_ls_weighting_details 'w=1/[\s^2^(Fo^2^)+(0.0453P)^2^+1.2334P] where P=(Fo^2^+2Fc^2^)/3'
_refine_ls_weighting_scheme calc
_refine_ls_wR_factor_gt 0.0852
_refine_ls_wR_factor_ref 0.0884
_reflns_Friedel_coverage 0.000
_reflns_number_gt 8427
_reflns_number_total 9370
_reflns_threshold_expression 'I > 2\s(I)'
_cod_data_source_file d1sc02947a2.cif
_cod_data_source_block shelx
_cod_original_sg_symbol_H-M 'P 21/n'
_cod_database_code 1563806
_shelx_shelxl_version_number 2014/7
_shelx_space_group_comment
;
The symmetry employed for this shelxl refinement is uniquely defined
by the following loop, which should always be used as a source of
symmetry information in preference to the above space-group names.
They are only intended as comments.
;
_shelx_estimated_absorpt_t_min 0.665
_shelx_estimated_absorpt_t_max 0.927

loop_
_space_group_symop_operation_xyz
'x, y, z'
'-x+1/2, y+1/2, -z+1/2'
'-x, -y, -z'
'x-1/2, -y-1/2, z-1/2'

loop_
_atom_site_label
_atom_site_type_symbol
_atom_site_fract_x
_atom_site_fract_y
_atom_site_fract_z
_atom_site_U_iso_or_equiv
_atom_site_adp_type
_atom_site_occupancy
_atom_site_site_symmetry_order
_atom_site_calc_flag
_atom_site_refinement_flags_posn
_atom_site_refinement_flags_adp
_atom_site_refinement_flags_occupancy
_atom_site_disorder_assembly
_atom_site_disorder_group
P1 P 0.50321(3) 0.56268(2) 0.29328(2) 0.03105(9) Uani 1 1 d . . . . .
N1 N 0.46722(13) 0.44553(5) 0.34347(5) 0.0426(3) Uani 1 1 d . . . . .
C1 C 0.47862(11) 0.56540(6) 0.21000(5) 0.0248(2) Uani 1 1 d . . . . .
C2 C 0.46526(11) 0.51955(6) 0.16610(6) 0.0261(3) Uani 1 1 d . . . . .
C3 C 0.45278(12) 0.53260(6) 0.10345(6) 0.0327(3) Uani 1 1 d . . . . .
H3 H 0.4436 0.5013 0.0748 0.039 Uiso 1 1 calc R U . . .
C4 C 0.45332(13) 0.58992(7) 0.08178(6) 0.0365(3) Uani 1 1 d . . . . .
H4 H 0.4452 0.5979 0.0389 0.044 Uiso 1 1 calc R U . . .
C5 C 0.46601(12) 0.63544(6) 0.12400(6) 0.0330(3) Uani 1 1 d . . . . .
H5 H 0.4667 0.6750 0.1098 0.040 Uiso 1 1 calc R U . . .
C6 C 0.47773(11) 0.62403(6) 0.18675(6) 0.0271(3) Uani 1 1 d . . . . .
C7 C 0.47108(11) 0.45608(6) 0.18454(5) 0.0260(3) Uani 1 1 d . . . . .
C8 C 0.36317(12) 0.42398(6) 0.19576(6) 0.0283(3) Uani 1 1 d . . . . .
C9 C 0.37336(13) 0.36619(6) 0.21641(6) 0.0322(3) Uani 1 1 d . . . . .
H9 H 0.3013 0.3442 0.2246 0.039 Uiso 1 1 calc R U . . .
C10 C 0.48632(13) 0.34026(6) 0.22519(6) 0.0342(3) Uani 1 1 d . . . . .
H10 H 0.4916 0.3014 0.2410 0.041 Uiso 1 1 calc R U . . .
C11 C 0.59172(13) 0.37101(6) 0.21099(6) 0.0319(3) Uani 1 1 d . . . . .
H11 H 0.6690 0.3524 0.2154 0.038 Uiso 1 1 calc R U . . .
C12 C 0.58612(12) 0.42905(6) 0.19027(5) 0.0276(3) Uani 1 1 d . . . . .
C13A C 0.2350(2) 0.45289(17) 0.18745(18) 0.0294(6) Uani 0.853(3) 1 d . . P A 1
H13A H 0.2434 0.4857 0.1570 0.035 Uiso 0.853(3) 1 calc R U P A 1
C14A C 0.14018(18) 0.40950(10) 0.16216(10) 0.0488(5) Uani 0.853(3) 1 d . . P A 1
H14A H 0.1695 0.3930 0.1231 0.073 Uiso 0.853(3) 1 calc R U P A 1
H14B H 0.1278 0.3777 0.1921 0.073 Uiso 0.853(3) 1 calc R U P A 1
H14C H 0.0626 0.4300 0.1551 0.073 Uiso 0.853(3) 1 calc R U P A 1
C15A C 0.19179(17) 0.47887(10) 0.24752(9) 0.0449(5) Uani 0.853(3) 1 d . . P A 1
H15A H 0.2533 0.5065 0.2631 0.067 Uiso 0.853(3) 1 calc R U P A 1
H15B H 0.1144 0.4997 0.2408 0.067 Uiso 0.853(3) 1 calc R U P A 1
H15C H 0.1796 0.4473 0.2778 0.067 Uiso 0.853(3) 1 calc R U P A 1
C13B C 0.261(2) 0.4472(12) 0.1883(13) 0.0294(6) Uani 0.147(3) 1 d . . P A 2
H13B H 0.2797 0.4900 0.1829 0.035 Uiso 0.147(3) 1 calc R U P A 2
C14B C 0.1657(11) 0.4447(7) 0.2469(6) 0.0488(5) Uani 0.147(3) 1 d . . P A 2
H14D H 0.0892 0.4644 0.2355 0.073 Uiso 0.147(3) 1 calc R U P A 2
H14E H 0.1489 0.4036 0.2575 0.073 Uiso 0.147(3) 1 calc R U P A 2
H14F H 0.2022 0.4647 0.2826 0.073 Uiso 0.147(3) 1 calc R U P A 2
C15B C 0.1784(10) 0.4317(6) 0.1335(6) 0.0449(5) Uani 0.147(3) 1 d . . P A 2
H15D H 0.1027 0.4548 0.1360 0.067 Uiso 0.147(3) 1 calc R U P A 2
H15E H 0.2207 0.4409 0.0948 0.067 Uiso 0.147(3) 1 calc R U P A 2
H15F H 0.1587 0.3897 0.1347 0.067 Uiso 0.147(3) 1 calc R U P A 2
C16 C 0.70296(12) 0.46128(6) 0.17297(6) 0.0328(3) Uani 1 1 d . . . . .
H16 H 0.6797 0.5019 0.1597 0.039 Uiso 1 1 calc R U . . .
C17 C 0.76530(19) 0.43154(10) 0.11853(10) 0.0679(6) Uani 1 1 d . . . . .
H17A H 0.8389 0.4537 0.1072 0.102 Uiso 1 1 calc R U . . .
H17B H 0.7090 0.4304 0.0833 0.102 Uiso 1 1 calc R U . . .
H17C H 0.7882 0.3913 0.1300 0.102 Uiso 1 1 calc R U . . .
C18 C 0.79067(16) 0.46698(10) 0.22699(8) 0.0613(5) Uani 1 1 d . . . . .
H18A H 0.7475 0.4839 0.2625 0.092 Uiso 1 1 calc R U . . .
H18B H 0.8588 0.4927 0.2154 0.092 Uiso 1 1 calc R U . . .
H18C H 0.8224 0.4281 0.2380 0.092 Uiso 1 1 calc R U . . .
C19 C 0.49359(12) 0.67430(5) 0.23101(6) 0.0285(3) Uani 1 1 d . . . . .
C20 C 0.39075(12) 0.69773(6) 0.26164(6) 0.0305(3) Uani 1 1 d . . . . .
C21 C 0.40797(14) 0.74330(6) 0.30387(6) 0.0361(3) Uani 1 1 d . . . . .
H21 H 0.3393 0.7598 0.3243 0.043 Uiso 1 1 calc R U . . .
C22 C 0.52380(15) 0.76471(6) 0.31633(7) 0.0399(3) Uani 1 1 d . . . . .
H22 H 0.5343 0.7956 0.3454 0.048 Uiso 1 1 calc R U . . .
C23 C 0.62422(14) 0.74133(6) 0.28655(7) 0.0387(3) Uani 1 1 d . . . . .
H23 H 0.7034 0.7564 0.2954 0.046 Uiso 1 1 calc R U . . .
C24 C 0.61123(12) 0.69582(6) 0.24365(6) 0.0327(3) Uani 1 1 d . . . . .
C25 C 0.26278(12) 0.67442(6) 0.24823(6) 0.0327(3) Uani 1 1 d . . . . .
H25 H 0.2714 0.6327 0.2342 0.039 Uiso 1 1 calc R U . . .
C26 C 0.20338(14) 0.70885(7) 0.19551(7) 0.0408(3) Uani 1 1 d . . . . .
H26A H 0.1977 0.7505 0.2069 0.061 Uiso 1 1 calc R U . . .
H26B H 0.1212 0.6933 0.1876 0.061 Uiso 1 1 calc R U . . .
H26C H 0.2532 0.7049 0.1581 0.061 Uiso 1 1 calc R U . . .
C27 C 0.17877(14) 0.67451(8) 0.30462(7) 0.0443(3) Uani 1 1 d . . . . .
H27A H 0.1588 0.7151 0.3158 0.066 Uiso 1 1 calc R U . . .
H27B H 0.2203 0.6553 0.3393 0.066 Uiso 1 1 calc R U . . .
H27C H 0.1033 0.6531 0.2948 0.066 Uiso 1 1 calc R U . . .
C28 C 0.72358(13) 0.67154(7) 0.21105(7) 0.0383(3) Uani 1 1 d . . . . .
H28 H 0.6971 0.6366 0.1863 0.046 Uiso 1 1 calc R U . . .
C29 C 0.77559(17) 0.71693(8) 0.16616(9) 0.0561(4) Uani 1 1 d . . . . .
H29A H 0.7118 0.7289 0.1369 0.084 Uiso 1 1 calc R U . . .
H29B H 0.8443 0.6996 0.1435 0.084 Uiso 1 1 calc R U . . .
H29C H 0.8040 0.7514 0.1893 0.084 Uiso 1 1 calc R U . . .
C30 C 0.82244(15) 0.65104(9) 0.25609(9) 0.0566(4) Uani 1 1 d . . . . .
H30A H 0.8508 0.6845 0.2808 0.085 Uiso 1 1 calc R U . . .
H30B H 0.8913 0.6346 0.2329 0.085 Uiso 1 1 calc R U . . .
H30C H 0.7886 0.6209 0.2835 0.085 Uiso 1 1 calc R U . . .
C31 C 0.48061(12) 0.48882(6) 0.31609(6) 0.0302(3) Uani 1 1 d . . . . .
K1 K 0.95454(2) 0.35144(2) 0.50347(2) 0.02965(8) Uani 1 1 d . . . . .
N2 N 0.68373(10) 0.36341(5) 0.48785(5) 0.0339(2) Uani 1 1 d . . . . .
N3 N 1.22577(11) 0.34041(6) 0.51780(6) 0.0400(3) Uani 1 1 d . . . . .
O1 O 0.80360(9) 0.25920(4) 0.54288(5) 0.0367(2) Uani 1 1 d . . . . .
O2 O 1.05946(9) 0.23879(4) 0.53273(4) 0.0366(2) Uani 1 1 d . . . . .
O3 O 1.07811(11) 0.42671(5) 0.58545(5) 0.0470(3) Uani 1 1 d . . . . .
O4 O 0.83346(10) 0.45271(5) 0.55109(4) 0.0422(2) Uani 1 1 d . . . . .
O5 O 0.85317(9) 0.34905(4) 0.38561(4) 0.0354(2) Uani 1 1 d . . . . .
O6 O 1.10733(8) 0.36009(4) 0.39749(4) 0.0342(2) Uani 1 1 d . . . . .
C32 C 0.62725(13) 0.32101(7) 0.53039(7) 0.0388(3) Uani 1 1 d . . . . .
H32A H 0.5382 0.3196 0.5221 0.047 Uiso 1 1 calc R U . . .
H32B H 0.6387 0.3352 0.5733 0.047 Uiso 1 1 calc R U . . .
C33 C 0.67820(13) 0.25944(7) 0.52559(7) 0.0388(3) Uani 1 1 d . . . . .
H33A H 0.6316 0.2328 0.5530 0.047 Uiso 1 1 calc R U . . .
H33B H 0.6696 0.2450 0.4826 0.047 Uiso 1 1 calc R U . . .
C34 C 0.85541(14) 0.20210(6) 0.53757(8) 0.0430(3) Uani 1 1 d . . . . .
H34A H 0.8627 0.1912 0.4935 0.052 Uiso 1 1 calc R U . . .
H34B H 0.8020 0.1729 0.5582 0.052 Uiso 1 1 calc R U . . .
C35 C 0.97885(14) 0.20220(7) 0.56722(7) 0.0421(3) Uani 1 1 d . . . . .
H35A H 0.9724 0.2170 0.6101 0.051 Uiso 1 1 calc R U . . .
H35B H 1.0115 0.1616 0.5687 0.051 Uiso 1 1 calc R U . . .
C36 C 1.17523(15) 0.24267(8) 0.56246(8) 0.0489(4) Uani 1 1 d . . . . .
H36A H 1.2091 0.2028 0.5689 0.059 Uiso 1 1 calc R U . . .
H36B H 1.1660 0.2617 0.6033 0.059 Uiso 1 1 calc R U . . .
C37 C 1.26089(14) 0.27823(8) 0.52285(9) 0.0505(4) Uani 1 1 d . . . . .
H37A H 1.3444 0.2758 0.5405 0.061 Uiso 1 1 calc R U . . .
H37B H 1.2632 0.2608 0.4810 0.061 Uiso 1 1 calc R U . . .
C38 C 1.26348(15) 0.37183(8) 0.57404(8) 0.0498(4) Uani 1 1 d . . . . .
H38A H 1.3536 0.3761 0.5737 0.060 Uiso 1 1 calc R U . . .
H38B H 1.2416 0.3476 0.6104 0.060 Uiso 1 1 calc R U . . .
C39 C 1.20755(16) 0.43138(8) 0.58152(8) 0.0520(4) Uani 1 1 d . . . . .
H39A H 1.2398 0.4502 0.6195 0.062 Uiso 1 1 calc R U . . .
H39B H 1.2298 0.4564 0.5459 0.062 Uiso 1 1 calc R U . . .
C40 C 1.02332(18) 0.48329(7) 0.59433(8) 0.0536(4) Uani 1 1 d . . . . .
H40A H 1.0372 0.5080 0.5573 0.064 Uiso 1 1 calc R U . . .
H40B H 1.0616 0.5031 0.6302 0.064 Uiso 1 1 calc R U . . .
C41 C 0.89017(18) 0.47657(7) 0.60509(7) 0.0510(4) Uani 1 1 d . . . . .
H41A H 0.8762 0.4501 0.6407 0.061 Uiso 1 1 calc R U . . .
H41B H 0.8537 0.5153 0.6148 0.061 Uiso 1 1 calc R U . . .
C42 C 0.70470(16) 0.44833(7) 0.56041(7) 0.0477(4) Uani 1 1 d . . . . .
H42A H 0.6705 0.4877 0.5693 0.057 Uiso 1 1 calc R U . . .
H42B H 0.6878 0.4225 0.5962 0.057 Uiso 1 1 calc R U . . .
C43 C 0.64541(14) 0.42354(7) 0.50373(7) 0.0432(3) Uani 1 1 d . . . . .
H43A H 0.5556 0.4238 0.5097 0.052 Uiso 1 1 calc R U . . .
H43B H 0.6639 0.4497 0.4684 0.052 Uiso 1 1 calc R U . . .
C44 C 0.64842(13) 0.35050(7) 0.42350(7) 0.0390(3) Uani 1 1 d . . . . .
H44A H 0.5658 0.3667 0.4157 0.047 Uiso 1 1 calc R U . . .
H44B H 0.6440 0.3073 0.4179 0.047 Uiso 1 1 calc R U . . .
C45 C 0.73612(13) 0.37559(7) 0.37684(6) 0.0381(3) Uani 1 1 d . . . . .
H45A H 0.7061 0.3676 0.3345 0.046 Uiso 1 1 calc R U . . .
H45B H 0.7424 0.4187 0.3822 0.046 Uiso 1 1 calc R U . . .
C46 C 0.93086(13) 0.35838(6) 0.33401(6) 0.0350(3) Uani 1 1 d . . . . .
H46A H 0.9409 0.4011 0.3267 0.042 Uiso 1 1 calc R U . . .
H46B H 0.8940 0.3406 0.2966 0.042 Uiso 1 1 calc R U . . .
C47 C 1.05234(13) 0.33102(6) 0.34646(6) 0.0371(3) Uani 1 1 d . . . . .
H47A H 1.0420 0.2887 0.3559 0.045 Uiso 1 1 calc R U . . .
H47B H 1.1053 0.3347 0.3096 0.045 Uiso 1 1 calc R U . . .
C48 C 1.23394(13) 0.34612(8) 0.40251(7) 0.0438(4) Uani 1 1 d . . . . .
H48A H 1.2797 0.3647 0.3683 0.053 Uiso 1 1 calc R U . . .
H48B H 1.2454 0.3030 0.3997 0.053 Uiso 1 1 calc R U . . .
C49 C 1.28162(13) 0.36814(8) 0.46334(7) 0.0452(4) Uani 1 1 d . . . . .
H49A H 1.3711 0.3615 0.4649 0.054 Uiso 1 1 calc R U . . .
H49B H 1.2676 0.4111 0.4656 0.054 Uiso 1 1 calc R U . . .

loop_
_atom_site_aniso_label
_atom_site_aniso_U_11
_atom_site_aniso_U_22
_atom_site_aniso_U_33
_atom_site_aniso_U_23
_atom_site_aniso_U_13
_atom_site_aniso_U_12
P1 0.04079(19) 0.02698(17) 0.02536(16) 0.00162(12) -0.00327(13) -0.00323(14)
N1 0.0627(8) 0.0328(7) 0.0324(6) 0.0051(5) 0.0023(5) 0.0043(6)
C1 0.0208(6) 0.0275(6) 0.0259(6) 0.0025(5) 0.0005(4) 0.0005(5)
C2 0.0225(6) 0.0276(6) 0.0280(6) 0.0009(5) 0.0019(5) 0.0013(5)
C3 0.0363(7) 0.0335(7) 0.0284(6) -0.0022(5) 0.0002(5) 0.0008(6)
C4 0.0435(8) 0.0404(8) 0.0256(6) 0.0057(6) -0.0001(5) 0.0008(6)
C5 0.0348(7) 0.0296(7) 0.0346(7) 0.0086(5) 0.0012(5) 0.0001(5)
C6 0.0233(6) 0.0267(6) 0.0315(6) 0.0021(5) 0.0007(5) 0.0003(5)
C7 0.0299(6) 0.0261(6) 0.0219(5) -0.0027(5) 0.0007(5) 0.0013(5)
C8 0.0304(7) 0.0290(7) 0.0255(6) -0.0026(5) 0.0026(5) 0.0003(5)
C9 0.0359(7) 0.0282(7) 0.0326(6) -0.0011(5) 0.0026(5) -0.0042(5)
C10 0.0439(8) 0.0246(6) 0.0340(7) 0.0003(5) -0.0003(6) 0.0009(6)
C11 0.0353(7) 0.0287(7) 0.0316(6) -0.0036(5) -0.0024(5) 0.0056(5)
C12 0.0307(7) 0.0267(6) 0.0252(6) -0.0030(5) 0.0002(5) 0.0021(5)
C13A 0.0184(15) 0.0314(12) 0.0384(7) 0.0013(7) 0.0031(12) 0.0043(11)
C14A 0.0341(9) 0.0548(12) 0.0573(12) -0.0151(10) -0.0067(9) 0.0032(9)
C15A 0.0317(9) 0.0500(13) 0.0529(10) -0.0184(9) 0.0011(7) 0.0047(8)
C13B 0.0184(15) 0.0314(12) 0.0384(7) 0.0013(7) 0.0031(12) 0.0043(11)
C14B 0.0341(9) 0.0548(12) 0.0573(12) -0.0151(10) -0.0067(9) 0.0032(9)
C15B 0.0317(9) 0.0500(13) 0.0529(10) -0.0184(9) 0.0011(7) 0.0047(8)
C16 0.0293(7) 0.0320(7) 0.0371(7) 0.0008(5) 0.0011(5) 0.0022(5)
C17 0.0612(12) 0.0741(13) 0.0684(12) -0.0230(10) 0.0333(10) -0.0209(10)
C18 0.0399(9) 0.0897(15) 0.0541(10) 0.0110(10) -0.0098(7) -0.0198(9)
C19 0.0326(7) 0.0209(6) 0.0319(6) 0.0058(5) -0.0021(5) -0.0012(5)
C20 0.0337(7) 0.0237(6) 0.0341(6) 0.0051(5) -0.0014(5) 0.0014(5)
C21 0.0432(8) 0.0272(7) 0.0377(7) -0.0007(5) 0.0006(6) 0.0024(6)
C22 0.0537(9) 0.0265(7) 0.0394(7) -0.0014(6) -0.0074(6) -0.0052(6)
C23 0.0401(8) 0.0318(7) 0.0442(8) 0.0062(6) -0.0085(6) -0.0098(6)
C24 0.0339(7) 0.0269(7) 0.0374(7) 0.0080(5) -0.0033(5) -0.0030(5)
C25 0.0310(7) 0.0259(6) 0.0411(7) -0.0009(5) 0.0001(5) 0.0019(5)
C26 0.0370(8) 0.0431(8) 0.0421(8) -0.0006(6) -0.0037(6) 0.0028(6)
C27 0.0370(8) 0.0498(9) 0.0461(8) 0.0056(7) 0.0032(6) -0.0009(7)
C28 0.0309(7) 0.0372(8) 0.0468(8) 0.0062(6) -0.0006(6) -0.0040(6)
C29 0.0499(10) 0.0551(10) 0.0633(10) 0.0169(9) 0.0130(8) -0.0012(8)
C30 0.0380(9) 0.0695(12) 0.0624(11) 0.0111(9) -0.0049(8) 0.0091(8)
C31 0.0339(7) 0.0318(7) 0.0250(6) 0.0001(5) 0.0001(5) 0.0046(5)
K1 0.03124(15) 0.02810(15) 0.02961(14) 0.00010(10) -0.00014(10) -0.00103(11)
N2 0.0307(6) 0.0352(6) 0.0357(6) 0.0058(5) 0.0037(5) 0.0028(5)
N3 0.0339(6) 0.0419(7) 0.0441(7) 0.0065(5) -0.0053(5) -0.0035(5)
O1 0.0342(5) 0.0307(5) 0.0452(5) 0.0044(4) 0.0028(4) 0.0000(4)
O2 0.0349(5) 0.0365(5) 0.0384(5) 0.0094(4) 0.0006(4) 0.0002(4)
O3 0.0535(7) 0.0398(6) 0.0476(6) -0.0087(5) -0.0076(5) -0.0076(5)
O4 0.0537(6) 0.0396(6) 0.0334(5) -0.0083(4) 0.0035(4) 0.0039(5)
O5 0.0312(5) 0.0450(6) 0.0300(5) 0.0027(4) -0.0006(4) -0.0008(4)
O6 0.0295(5) 0.0382(5) 0.0349(5) -0.0071(4) 0.0002(4) -0.0001(4)
C32 0.0284(7) 0.0448(8) 0.0432(8) 0.0090(6) 0.0070(6) 0.0006(6)
C33 0.0335(7) 0.0399(8) 0.0430(8) 0.0084(6) 0.0027(6) -0.0062(6)
C34 0.0425(8) 0.0287(7) 0.0580(9) 0.0089(6) 0.0087(7) -0.0023(6)
C35 0.0442(8) 0.0358(8) 0.0465(8) 0.0146(6) 0.0076(6) 0.0055(6)
C36 0.0417(8) 0.0453(9) 0.0596(10) 0.0158(7) -0.0113(7) 0.0034(7)
C37 0.0331(8) 0.0485(9) 0.0699(11) 0.0109(8) -0.0033(7) 0.0047(7)
C38 0.0430(9) 0.0595(10) 0.0468(9) 0.0054(8) -0.0138(7) -0.0063(8)
C39 0.0524(10) 0.0550(10) 0.0486(9) -0.0035(7) -0.0132(7) -0.0172(8)
C40 0.0804(13) 0.0360(8) 0.0443(9) -0.0089(7) -0.0074(8) -0.0100(8)
C41 0.0820(12) 0.0362(8) 0.0350(7) -0.0091(6) 0.0003(7) 0.0032(8)
C42 0.0607(10) 0.0365(8) 0.0460(8) 0.0000(7) 0.0213(7) 0.0095(7)
C43 0.0360(8) 0.0397(8) 0.0540(9) 0.0086(7) 0.0105(6) 0.0102(6)
C44 0.0300(7) 0.0463(8) 0.0406(7) 0.0070(6) -0.0038(6) -0.0014(6)
C45 0.0336(7) 0.0454(8) 0.0355(7) 0.0061(6) -0.0037(6) 0.0009(6)
C46 0.0390(7) 0.0393(8) 0.0266(6) -0.0047(5) 0.0007(5) -0.0056(6)
C47 0.0393(8) 0.0359(7) 0.0361(7) -0.0100(6) 0.0034(6) -0.0022(6)
C48 0.0295(7) 0.0555(10) 0.0465(8) -0.0002(7) 0.0052(6) 0.0017(7)
C49 0.0291(7) 0.0557(10) 0.0507(9) 0.0099(7) -0.0036(6) -0.0085(7)

loop_
_atom_type_symbol
_atom_type_description
_atom_type_scat_dispersion_real
_atom_type_scat_dispersion_imag
_atom_type_scat_source
C C 0.0181 0.0091 'International Tables Vol C Tables 4.2.6.8 and 6.1.1.4'
H H 0.0000 0.0000 'International Tables Vol C Tables 4.2.6.8 and 6.1.1.4'
N N 0.0311 0.0180 'International Tables Vol C Tables 4.2.6.8 and 6.1.1.4'
O O 0.0492 0.0322 'International Tables Vol C Tables 4.2.6.8 and 6.1.1.4'
P P 0.2955 0.4335 'International Tables Vol C Tables 4.2.6.8 and 6.1.1.4'
K K 0.3868 1.0657 'International Tables Vol C Tables 4.2.6.8 and 6.1.1.4'

loop_
_geom_angle_atom_site_label_1
_geom_angle_atom_site_label_2
_geom_angle_atom_site_label_3
_geom_angle
_geom_angle_site_symmetry_1
_geom_angle_site_symmetry_3
_geom_angle_publ_flag
C31 P1 C1 106.73(6) . . ?
C2 C1 C6 116.79(11) . . ?
C2 C1 P1 130.72(10) . . ?
C6 C1 P1 112.44(9) . . ?
C3 C2 C1 120.33(12) . . ?
C3 C2 C7 117.89(11) . . ?
C1 C2 C7 121.69(11) . . ?
C4 C3 C2 121.92(13) . . ?
C4 C3 H3 119.0 . . ?
C2 C3 H3 119.0 . . ?
C3 C4 C5 118.65(12) . . ?
C3 C4 H4 120.7 . . ?
C5 C4 H4 120.7 . . ?
C4 C5 C6 120.92(13) . . ?
C4 C5 H5 119.5 . . ?
C6 C5 H5 119.5 . . ?
C5 C6 C1 121.38(12) . . ?
C5 C6 C19 119.49(12) . . ?
C1 C6 C19 119.10(11) . . ?
C12 C7 C8 120.50(12) . . ?
C12 C7 C2 118.85(11) . . ?
C8 C7 C2 120.65(11) . . ?
C13B C8 C9 121.0(13) . . ?
C13B C8 C7 120.4(13) . . ?
C9 C8 C7 118.55(12) . . ?
C9 C8 C13A 120.45(18) . . ?
C7 C8 C13A 120.97(18) . . ?
C10 C9 C8 121.20(13) . . ?
C10 C9 H9 119.4 . . ?
C8 C9 H9 119.4 . . ?
C9 C10 C11 119.90(13) . . ?
C9 C10 H10 120.1 . . ?
C11 C10 H10 120.1 . . ?
C10 C11 C12 120.92(13) . . ?
C10 C11 H11 119.5 . . ?
C12 C11 H11 119.5 . . ?
C11 C12 C7 118.75(12) . . ?
C11 C12 C16 119.94(12) . . ?
C7 C12 C16 121.29(12) . . ?
C15A C13A C14A 110.4(2) . . ?
C15A C13A C8 110.4(2) . . ?
C14A C13A C8 112.2(2) . . ?
C15A C13A H13A 107.9 . . ?
C14A C13A H13A 107.9 . . ?
C8 C13A H13A 107.9 . . ?
C13A C14A H14A 109.5 . . ?
C13A C14A H14B 109.5 . . ?
H14A C14A H14B 109.5 . . ?
C13A C14A H14C 109.5 . . ?
H14A C14A H14C 109.5 . . ?
H14B C14A H14C 109.5 . . ?
C13A C15A H15A 109.5 . . ?
C13A C15A H15B 109.5 . . ?
H15A C15A H15B 109.5 . . ?
C13A C15A H15C 109.5 . . ?
H15A C15A H15C 109.5 . . ?
H15B C15A H15C 109.5 . . ?
C8 C13B C15B 122(2) . . ?
C8 C13B C14B 117.1(19) . . ?
C15B C13B C14B 102.2(14) . . ?
C8 C13B H13B 104.5 . . ?
C15B C13B H13B 104.5 . . ?
C14B C13B H13B 104.5 . . ?
C13B C14B H14D 109.5 . . ?
C13B C14B H14E 109.5 . . ?
H14D C14B H14E 109.5 . . ?
C13B C14B H14F 109.5 . . ?
H14D C14B H14F 109.5 . . ?
H14E C14B H14F 109.5 . . ?
C13B C15B H15D 109.5 . . ?
C13B C15B H15E 109.5 . . ?
H15D C15B H15E 109.5 . . ?
C13B C15B H15F 109.5 . . ?
H15D C15B H15F 109.5 . . ?
H15E C15B H15F 109.5 . . ?
C18 C16 C12 112.43(12) . . ?
C18 C16 C17 110.61(15) . . ?
C12 C16 C17 110.74(12) . . ?
C18 C16 H16 107.6 . . ?
C12 C16 H16 107.6 . . ?
C17 C16 H16 107.6 . . ?
C16 C17 H17A 109.5 . . ?
C16 C17 H17B 109.5 . . ?
H17A C17 H17B 109.5 . . ?
C16 C17 H17C 109.5 . . ?
H17A C17 H17C 109.5 . . ?
H17B C17 H17C 109.5 . . ?
C16 C18 H18A 109.5 . . ?
C16 C18 H18B 109.5 . . ?
H18A C18 H18B 109.5 . . ?
C16 C18 H18C 109.5 . . ?
H18A C18 H18C 109.5 . . ?
H18B C18 H18C 109.5 . . ?
C24 C19 C20 120.51(12) . . ?
C24 C19 C6 119.67(12) . . ?
C20 C19 C6 119.75(11) . . ?
C21 C20 C19 118.82(13) . . ?
C21 C20 C25 120.42(12) . . ?
C19 C20 C25 120.75(12) . . ?
C22 C21 C20 120.80(13) . . ?
C22 C21 H21 119.6 . . ?
C20 C21 H21 119.6 . . ?
C23 C22 C21 120.13(13) . . ?
C23 C22 H22 119.9 . . ?
C21 C22 H22 119.9 . . ?
C22 C23 C24 121.03(13) . . ?
C22 C23 H23 119.5 . . ?
C24 C23 H23 119.5 . . ?
C23 C24 C19 118.70(13) . . ?
C23 C24 C28 119.73(13) . . ?
C19 C24 C28 121.57(12) . . ?
C20 C25 C26 110.66(11) . . ?
C20 C25 C27 113.58(12) . . ?
C26 C25 C27 109.91(12) . . ?
C20 C25 H25 107.5 . . ?
C26 C25 H25 107.5 . . ?
C27 C25 H25 107.5 . . ?
C25 C26 H26A 109.5 . . ?
C25 C26 H26B 109.5 . . ?
H26A C26 H26B 109.5 . . ?
C25 C26 H26C 109.5 . . ?
H26A C26 H26C 109.5 . . ?
H26B C26 H26C 109.5 . . ?
C25 C27 H27A 109.5 . . ?
C25 C27 H27B 109.5 . . ?
H27A C27 H27B 109.5 . . ?
C25 C27 H27C 109.5 . . ?
H27A C27 H27C 109.5 . . ?
H27B C27 H27C 109.5 . . ?
C24 C28 C30 112.68(13) . . ?
C24 C28 C29 110.56(13) . . ?
C30 C28 C29 110.40(14) . . ?
C24 C28 H28 107.7 . . ?
C30 C28 H28 107.7 . . ?
C29 C28 H28 107.7 . . ?
C28 C29 H29A 109.5 . . ?
C28 C29 H29B 109.5 . . ?
H29A C29 H29B 109.5 . . ?
C28 C29 H29C 109.5 . . ?
H29A C29 H29C 109.5 . . ?
H29B C29 H29C 109.5 . . ?
C28 C30 H30A 109.5 . . ?
C28 C30 H30B 109.5 . . ?
H30A C30 H30B 109.5 . . ?
C28 C30 H30C 109.5 . . ?
H30A C30 H30C 109.5 . . ?
H30B C30 H30C 109.5 . . ?
N1 C31 P1 165.45(12) . . ?
O5 K1 O1 91.77(3) . . ?
O5 K1 O3 141.43(3) . . ?
O1 K1 O3 123.11(3) . . ?
O5 K1 O6 59.69(3) . . ?
O1 K1 O6 130.05(3) . . ?
O3 K1 O6 100.65(3) . . ?
O5 K1 O4 99.39(3) . . ?
O1 K1 O4 102.75(3) . . ?
O3 K1 O4 60.16(3) . . ?
O6 K1 O4 120.61(3) . . ?
O5 K1 O2 110.04(3) . . ?
O1 K1 O2 60.07(3) . . ?
O3 K1 O2 102.26(3) . . ?
O6 K1 O2 90.27(3) . . ?
O4 K1 O2 145.59(3) . . ?
O5 K1 N3 119.15(3) . . ?
O1 K1 N3 119.31(3) . . ?
O3 K1 N3 60.67(4) . . ?
O6 K1 N3 60.44(3) . . ?
O4 K1 N3 119.41(4) . . ?
O2 K1 N3 60.51(3) . . ?
O5 K1 N2 60.35(3) . . ?
O1 K1 N2 61.29(3) . . ?
O3 K1 N2 119.38(3) . . ?
O6 K1 N2 118.98(3) . . ?
O4 K1 N2 60.48(3) . . ?
O2 K1 N2 119.99(3) . . ?
N3 K1 N2 179.33(3) . . ?
C32 N2 C43 110.08(11) . . ?
C32 N2 C44 110.59(12) . . ?
C43 N2 C44 109.37(11) . . ?
C32 N2 K1 106.63(8) . . ?
C43 N2 K1 109.89(9) . . ?
C44 N2 K1 110.25(8) . . ?
C37 N3 C38 109.48(13) . . ?
C37 N3 C49 111.32(13) . . ?
C38 N3 C49 109.83(13) . . ?
C37 N3 K1 110.32(9) . . ?
C38 N3 K1 108.77(9) . . ?
C49 N3 K1 107.07(8) . . ?
C33 O1 C34 111.51(11) . . ?
C33 O1 K1 119.03(8) . . ?
C34 O1 K1 115.11(8) . . ?
C36 O2 C35 110.50(11) . . ?
C36 O2 K1 113.49(9) . . ?
C35 O2 K1 112.89(8) . . ?
C39 O3 C40 110.94(13) . . ?
C39 O3 K1 119.02(9) . . ?
C40 O3 K1 115.55(9) . . ?
C42 O4 C41 109.74(12) . . ?
C42 O4 K1 117.00(9) . . ?
C41 O4 K1 113.68(9) . . ?
C46 O5 C45 111.67(10) . . ?
C46 O5 K1 118.74(8) . . ?
C45 O5 K1 118.02(8) . . ?
C47 O6 C48 111.45(11) . . ?
C47 O6 K1 110.28(8) . . ?
C48 O6 K1 119.64(8) . . ?
N2 C32 C33 114.18(11) . . ?
N2 C32 H32A 108.7 . . ?
C33 C32 H32A 108.7 . . ?
N2 C32 H32B 108.7 . . ?
C33 C32 H32B 108.7 . . ?
H32A C32 H32B 107.6 . . ?
O1 C33 C32 109.95(12) . . ?
O1 C33 H33A 109.7 . . ?
C32 C33 H33A 109.7 . . ?
O1 C33 H33B 109.7 . . ?
C32 C33 H33B 109.7 . . ?
H33A C33 H33B 108.2 . . ?
O1 C34 C35 108.88(13) . . ?
O1 C34 H34A 109.9 . . ?
C35 C34 H34A 109.9 . . ?
O1 C34 H34B 109.9 . . ?
C35 C34 H34B 109.9 . . ?
H34A C34 H34B 108.3 . . ?
O2 C35 C34 109.57(12) . . ?
O2 C35 H35A 109.8 . . ?
C34 C35 H35A 109.8 . . ?
O2 C35 H35B 109.8 . . ?
C34 C35 H35B 109.8 . . ?
H35A C35 H35B 108.2 . . ?
O2 C36 C37 109.24(13) . . ?
O2 C36 H36A 109.8 . . ?
C37 C36 H36A 109.8 . . ?
O2 C36 H36B 109.8 . . ?
C37 C36 H36B 109.8 . . ?
H36A C36 H36B 108.3 . . ?
N3 C37 C36 113.36(14) . . ?
N3 C37 H37A 108.9 . . ?
C36 C37 H37A 108.9 . . ?
N3 C37 H37B 108.9 . . ?
C36 C37 H37B 108.9 . . ?
H37A C37 H37B 107.7 . . ?
N3 C38 C39 114.58(13) . . ?
N3 C38 H38A 108.6 . . ?
C39 C38 H38A 108.6 . . ?
N3 C38 H38B 108.6 . . ?
C39 C38 H38B 108.6 . . ?
H38A C38 H38B 107.6 . . ?
O3 C39 C38 110.25(14) . . ?
O3 C39 H39A 109.6 . . ?
C38 C39 H39A 109.6 . . ?
O3 C39 H39B 109.6 . . ?
C38 C39 H39B 109.6 . . ?
H39A C39 H39B 108.1 . . ?
O3 C40 C41 109.84(14) . . ?
O3 C40 H40A 109.7 . . ?
C41 C40 H40A 109.7 . . ?
O3 C40 H40B 109.7 . . ?
C41 C40 H40B 109.7 . . ?
H40A C40 H40B 108.2 . . ?
O4 C41 C40 109.59(13) . . ?
O4 C41 H41A 109.8 . . ?
C40 C41 H41A 109.8 . . ?
O4 C41 H41B 109.8 . . ?
C40 C41 H41B 109.8 . . ?
H41A C41 H41B 108.2 . . ?
O4 C42 C43 109.67(12) . . ?
O4 C42 H42A 109.7 . . ?
C43 C42 H42A 109.7 . . ?
O4 C42 H42B 109.7 . . ?
C43 C42 H42B 109.7 . . ?
H42A C42 H42B 108.2 . . ?
N2 C43 C42 114.75(13) . . ?
N2 C43 H43A 108.6 . . ?
C42 C43 H43A 108.6 . . ?
N2 C43 H43B 108.6 . . ?
C42 C43 H43B 108.6 . . ?
H43A C43 H43B 107.6 . . ?
N2 C44 C45 113.10(12) . . ?
N2 C44 H44A 109.0 . . ?
C45 C44 H44A 109.0 . . ?
N2 C44 H44B 109.0 . . ?
C45 C44 H44B 109.0 . . ?
H44A C44 H44B 107.8 . . ?
O5 C45 C44 108.79(11) . . ?
O5 C45 H45A 109.9 . . ?
C44 C45 H45A 109.9 . . ?
O5 C45 H45B 109.9 . . ?
C44 C45 H45B 109.9 . . ?
H45A C45 H45B 108.3 . . ?
O5 C46 C47 109.21(11) . . ?
O5 C46 H46A 109.8 . . ?
C47 C46 H46A 109.8 . . ?
O5 C46 H46B 109.8 . . ?
C47 C46 H46B 109.8 . . ?
H46A C46 H46B 108.3 . . ?
O6 C47 C46 108.79(11) . . ?
O6 C47 H47A 109.9 . . ?
C46 C47 H47A 109.9 . . ?
O6 C47 H47B 109.9 . . ?
C46 C47 H47B 109.9 . . ?
H47A C47 H47B 108.3 . . ?
O6 C48 C49 109.18(12) . . ?
O6 C48 H48A 109.8 . . ?
C49 C48 H48A 109.8 . . ?
O6 C48 H48B 109.8 . . ?
C49 C48 H48B 109.8 . . ?
H48A C48 H48B 108.3 . . ?
N3 C49 C48 114.59(13) . . ?
N3 C49 H49A 108.6 . . ?
C48 C49 H49A 108.6 . . ?
N3 C49 H49B 108.6 . . ?
C48 C49 H49B 108.6 . . ?
H49A C49 H49B 107.6 . . ?

loop_
_geom_bond_atom_site_label_1
_geom_bond_atom_site_label_2
_geom_bond_distance
_geom_bond_site_symmetry_2
_geom_bond_publ_flag
P1 C31 1.7680(14) . ?
P1 C1 1.8232(12) . ?
N1 C31 1.1585(19) . ?
C1 C2 1.4179(18) . ?
C1 C6 1.4250(18) . ?
C2 C3 1.3948(18) . ?
C2 C7 1.4988(18) . ?
C3 C4 1.385(2) . ?
C3 H3 0.9500 . ?
C4 C5 1.388(2) . ?
C4 H4 0.9500 . ?
C5 C6 1.3885(18) . ?
C5 H5 0.9500 . ?
C6 C19 1.5014(18) . ?
C7 C12 1.4050(18) . ?
C7 C8 1.4085(18) . ?
C8 C13B 1.24(2) . ?
C8 C9 1.3926(19) . ?
C8 C13A 1.558(2) . ?
C9 C10 1.381(2) . ?
C9 H9 0.9500 . ?
C10 C11 1.383(2) . ?
C10 H10 0.9500 . ?
C11 C12 1.3951(19) . ?
C11 H11 0.9500 . ?
C12 C16 1.5199(18) . ?
C13A C15A 1.505(4) . ?
C13A C14A 1.531(4) . ?
C13A H13A 1.0000 . ?
C14A H14A 0.9800 . ?
C14A H14B 0.9800 . ?
C14A H14C 0.9800 . ?
C15A H15A 0.9800 . ?
C15A H15B 0.9800 . ?
C15A H15C 0.9800 . ?
C13B C15B 1.53(3) . ?
C13B C14B 1.65(3) . ?
C13B H13B 1.0000 . ?
C14B H14D 0.9800 . ?
C14B H14E 0.9800 . ?
C14B H14F 0.9800 . ?
C15B H15D 0.9800 . ?
C15B H15E 0.9800 . ?
C15B H15F 0.9800 . ?
C16 C18 1.516(2) . ?
C16 C17 1.521(2) . ?
C16 H16 1.0000 . ?
C17 H17A 0.9800 . ?
C17 H17B 0.9800 . ?
C17 H17C 0.9800 . ?
C18 H18A 0.9800 . ?
C18 H18B 0.9800 . ?
C18 H18C 0.9800 . ?
C19 C24 1.4023(19) . ?
C19 C20 1.4103(19) . ?
C20 C21 1.394(2) . ?
C20 C25 1.5233(19) . ?
C21 C22 1.383(2) . ?
C21 H21 0.9500 . ?
C22 C23 1.380(2) . ?
C22 H22 0.9500 . ?
C23 C24 1.397(2) . ?
C23 H23 0.9500 . ?
C24 C28 1.521(2) . ?
C25 C26 1.528(2) . ?
C25 C27 1.529(2) . ?
C25 H25 1.0000 . ?
C26 H26A 0.9800 . ?
C26 H26B 0.9800 . ?
C26 H26C 0.9800 . ?
C27 H27A 0.9800 . ?
C27 H27B 0.9800 . ?
C27 H27C 0.9800 . ?
C28 C30 1.527(2) . ?
C28 C29 1.528(2) . ?
C28 H28 1.0000 . ?
C29 H29A 0.9800 . ?
C29 H29B 0.9800 . ?
C29 H29C 0.9800 . ?
C30 H30A 0.9800 . ?
C30 H30B 0.9800 . ?
C30 H30C 0.9800 . ?
K1 O5 2.7801(10) . ?
K1 O1 2.8025(10) . ?
K1 O3 2.8097(11) . ?
K1 O6 2.8465(10) . ?
K1 O4 2.8498(10) . ?
K1 O2 2.8770(10) . ?
K1 N3 2.9908(13) . ?
K1 N2 2.9910(12) . ?
N2 C32 1.4699(18) . ?
N2 C43 1.4710(19) . ?
N2 C44 1.4742(19) . ?
N3 C37 1.469(2) . ?
N3 C38 1.470(2) . ?
N3 C49 1.4704(19) . ?
O1 C33 1.4203(17) . ?
O1 C34 1.4214(18) . ?
O2 C36 1.4214(19) . ?
O2 C35 1.4240(17) . ?
O3 C39 1.421(2) . ?
O3 C40 1.432(2) . ?
O4 C42 1.425(2) . ?
O4 C41 1.4292(19) . ?
O5 C46 1.4201(16) . ?
O5 C45 1.4270(17) . ?
O6 C47 1.4199(16) . ?
O6 C48 1.4238(17) . ?
C32 C33 1.510(2) . ?
C32 H32A 0.9900 . ?
C32 H32B 0.9900 . ?
C33 H33A 0.9900 . ?
C33 H33B 0.9900 . ?
C34 C35 1.493(2) . ?
C34 H34A 0.9900 . ?
C34 H34B 0.9900 . ?
C35 H35A 0.9900 . ?
C35 H35B 0.9900 . ?
C36 C37 1.506(2) . ?
C36 H36A 0.9900 . ?
C36 H36B 0.9900 . ?
C37 H37A 0.9900 . ?
C37 H37B 0.9900 . ?
C38 C39 1.495(3) . ?
C38 H38A 0.9900 . ?
C38 H38B 0.9900 . ?
C39 H39A 0.9900 . ?
C39 H39B 0.9900 . ?
C40 C41 1.482(3) . ?
C40 H40A 0.9900 . ?
C40 H40B 0.9900 . ?
C41 H41A 0.9900 . ?
C41 H41B 0.9900 . ?
C42 C43 1.497(2) . ?
C42 H42A 0.9900 . ?
C42 H42B 0.9900 . ?
C43 H43A 0.9900 . ?
C43 H43B 0.9900 . ?
C44 C45 1.506(2) . ?
C44 H44A 0.9900 . ?
C44 H44B 0.9900 . ?
C45 H45A 0.9900 . ?
C45 H45B 0.9900 . ?
C46 C47 1.491(2) . ?
C46 H46A 0.9900 . ?
C46 H46B 0.9900 . ?
C47 H47A 0.9900 . ?
C47 H47B 0.9900 . ?
C48 C49 1.501(2) . ?
C48 H48A 0.9900 . ?
C48 H48B 0.9900 . ?
C49 H49A 0.9900 . ?
C49 H49B 0.9900 . ?

loop_
_geom_torsion_atom_site_label_1
_geom_torsion_atom_site_label_2
_geom_torsion_atom_site_label_3
_geom_torsion_atom_site_label_4
_geom_torsion
_geom_torsion_site_symmetry_1
_geom_torsion_site_symmetry_2
_geom_torsion_site_symmetry_3
_geom_torsion_site_symmetry_4
_geom_torsion_publ_flag
C31 P1 C1 C2 -10.57(13) . . . . ?
C31 P1 C1 C6 172.01(9) . . . . ?
C6 C1 C2 C3 0.38(17) . . . . ?
P1 C1 C2 C3 -176.95(10) . . . . ?
C6 C1 C2 C7 176.89(11) . . . . ?
P1 C1 C2 C7 -0.43(18) . . . . ?
C1 C2 C3 C4 0.2(2) . . . . ?
C7 C2 C3 C4 -176.41(12) . . . . ?
C2 C3 C4 C5 -0.4(2) . . . . ?
C3 C4 C5 C6 -0.1(2) . . . . ?
C4 C5 C6 C1 0.7(2) . . . . ?
C4 C5 C6 C19 178.89(12) . . . . ?
C2 C1 C6 C5 -0.86(18) . . . . ?
P1 C1 C6 C5 176.95(10) . . . . ?
C2 C1 C6 C19 -179.01(11) . . . . ?
P1 C1 C6 C19 -1.20(14) . . . . ?
C3 C2 C7 C12 92.91(14) . . . . ?
C1 C2 C7 C12 -83.69(15) . . . . ?
C3 C2 C7 C8 -86.88(15) . . . . ?
C1 C2 C7 C8 96.52(14) . . . . ?
C12 C7 C8 C13B -177.1(15) . . . . ?
C2 C7 C8 C13B 2.7(15) . . . . ?
C12 C7 C8 C9 4.07(18) . . . . ?
C2 C7 C8 C9 -176.14(11) . . . . ?
C12 C7 C8 C13A -177.97(19) . . . . ?
C2 C7 C8 C13A 1.8(2) . . . . ?
C13B C8 C9 C10 -179.6(15) . . . . ?
C7 C8 C9 C10 -0.74(19) . . . . ?
C13A C8 C9 C10 -178.7(2) . . . . ?
C8 C9 C10 C11 -2.6(2) . . . . ?
C9 C10 C11 C12 2.7(2) . . . . ?
C10 C11 C12 C7 0.56(18) . . . . ?
C10 C11 C12 C16 -178.01(12) . . . . ?
C8 C7 C12 C11 -3.98(17) . . . . ?
C2 C7 C12 C11 176.23(11) . . . . ?
C8 C7 C12 C16 174.57(11) . . . . ?
C2 C7 C12 C16 -5.22(17) . . . . ?
C9 C8 C13A C15A 85.8(3) . . . . ?
C7 C8 C13A C15A -92.1(3) . . . . ?
C9 C8 C13A C14A -37.8(3) . . . . ?
C7 C8 C13A C14A 144.3(2) . . . . ?
C9 C8 C13B C15B -74(2) . . . . ?
C7 C8 C13B C15B 107(2) . . . . ?
C9 C8 C13B C14B 53(2) . . . . ?
C7 C8 C13B C14B -126.2(16) . . . . ?
C11 C12 C16 C18 -61.29(18) . . . . ?
C7 C12 C16 C18 120.18(15) . . . . ?
C11 C12 C16 C17 63.01(18) . . . . ?
C7 C12 C16 C17 -115.53(16) . . . . ?
C5 C6 C19 C24 -87.34(15) . . . . ?
C1 C6 C19 C24 90.84(15) . . . . ?
C5 C6 C19 C20 95.51(15) . . . . ?
C1 C6 C19 C20 -86.31(15) . . . . ?
C24 C19 C20 C21 1.08(19) . . . . ?
C6 C19 C20 C21 178.20(12) . . . . ?
C24 C19 C20 C25 -179.84(12) . . . . ?
C6 C19 C20 C25 -2.71(18) . . . . ?
C19 C20 C21 C22 -0.9(2) . . . . ?
C25 C20 C21 C22 179.97(12) . . . . ?
C20 C21 C22 C23 0.5(2) . . . . ?
C21 C22 C23 C24 -0.2(2) . . . . ?
C22 C23 C24 C19 0.3(2) . . . . ?
C22 C23 C24 C28 179.25(13) . . . . ?
C20 C19 C24 C23 -0.76(19) . . . . ?
C6 C19 C24 C23 -177.88(12) . . . . ?
C20 C19 C24 C28 -179.70(12) . . . . ?
C6 C19 C24 C28 3.17(18) . . . . ?
C21 C20 C25 C26 89.05(15) . . . . ?
C19 C20 C25 C26 -90.01(15) . . . . ?
C21 C20 C25 C27 -35.12(18) . . . . ?
C19 C20 C25 C27 145.81(13) . . . . ?
C23 C24 C28 C30 54.92(18) . . . . ?
C19 C24 C28 C30 -126.15(15) . . . . ?
C23 C24 C28 C29 -69.16(17) . . . . ?
C19 C24 C28 C29 109.77(16) . . . . ?
C1 P1 C31 N1 -170.6(5) . . . . ?
C43 N2 C32 C33 -169.43(13) . . . . ?
C44 N2 C32 C33 69.60(15) . . . . ?
K1 N2 C32 C33 -50.27(14) . . . . ?
C34 O1 C33 C32 -178.67(12) . . . . ?
K1 O1 C33 C32 -40.91(14) . . . . ?
N2 C32 C33 O1 63.82(16) . . . . ?
C33 O1 C34 C35 -169.51(11) . . . . ?
K1 O1 C34 C35 50.97(14) . . . . ?
C36 O2 C35 C34 176.10(13) . . . . ?
K1 O2 C35 C34 47.80(14) . . . . ?
O1 C34 C35 O2 -66.69(16) . . . . ?
C35 O2 C36 C37 176.25(13) . . . . ?
K1 O2 C36 C37 -55.78(16) . . . . ?
C38 N3 C37 C36 78.75(17) . . . . ?
C49 N3 C37 C36 -159.63(14) . . . . ?
K1 N3 C37 C36 -40.91(16) . . . . ?
O2 C36 C37 N3 67.13(19) . . . . ?
C37 N3 C38 C39 -166.05(14) . . . . ?
C49 N3 C38 C39 71.43(18) . . . . ?
K1 N3 C38 C39 -45.44(16) . . . . ?
C40 O3 C39 C38 178.42(13) . . . . ?
K1 O3 C39 C38 -43.82(16) . . . . ?
N3 C38 C39 O3 61.39(19) . . . . ?
C39 O3 C40 C41 -173.86(13) . . . . ?
K1 O3 C40 C41 46.79(15) . . . . ?
C42 O4 C41 C40 -177.75(13) . . . . ?
K1 O4 C41 C40 49.09(15) . . . . ?
O3 C40 C41 O4 -64.33(17) . . . . ?
C41 O4 C42 C43 179.80(12) . . . . ?
K1 O4 C42 C43 -48.77(14) . . . . ?
C32 N2 C43 C42 74.47(16) . . . . ?
C44 N2 C43 C42 -163.83(12) . . . . ?
K1 N2 C43 C42 -42.67(14) . . . . ?
O4 C42 C43 N2 62.82(16) . . . . ?
C32 N2 C44 C45 -158.15(12) . . . . ?
C43 N2 C44 C45 80.46(15) . . . . ?
K1 N2 C44 C45 -40.48(14) . . . . ?
C46 O5 C45 C44 164.37(12) . . . . ?
K1 O5 C45 C44 -52.73(14) . . . . ?
N2 C44 C45 O5 62.57(16) . . . . ?
C45 O5 C46 C47 178.63(11) . . . . ?
K1 O5 C46 C47 36.03(14) . . . . ?
C48 O6 C47 C46 -165.89(12) . . . . ?
K1 O6 C47 C46 58.75(12) . . . . ?
O5 C46 C47 O6 -63.75(15) . . . . ?
C47 O6 C48 C49 -169.13(12) . . . . ?
K1 O6 C48 C49 -38.44(16) . . . . ?
C37 N3 C49 C48 68.03(17) . . . . ?
C38 N3 C49 C48 -170.55(14) . . . . ?
K1 N3 C49 C48 -52.62(15) . . . . ?
O6 C48 C49 N3 63.40(18) . . . . ?
